data_2208861
loop_
_publ_author_name
'Peng-Wu Zheng'
'Bing Zhao'

_publ_section_title
;
 <i>N</i>,<i>N</i>'-Bis(9-anthracenylidene)hydrazine
;
_journal_coeditor_code CV2041
_journal_issue 5
_journal_name_full 'Acta Crystallographica Section E'
_journal_page_first o2077
_journal_page_last o2078
_journal_paper_doi 10.1107/S1600536806014693
_journal_volume 62
_journal_year 2006
_chemical_formula_iupac 'C30 H20 N2'
_chemical_formula_moiety 'C30 H20 N2'
_chemical_formula_sum 'C30 H20 N2'
_chemical_formula_weight 408.48
_chemical_melting_point 464
_chemical_name_systematic
;
N,N'-Bis(9-anthracylidene)hydrazine
;
_space_group_IT_number 2
_symmetry_cell_setting triclinic
_symmetry_space_group_name_Hall '-P 1'
_symmetry_space_group_name_H-M 'P -1'
_atom_sites_solution_hydrogens geom
_atom_sites_solution_primary direct
_atom_sites_solution_secondary difmap
_cell_angle_alpha 75.111(5)
_cell_angle_beta 65.663(5)
_cell_angle_gamma 86.438(6)
_cell_formula_units_Z 2
_cell_length_a 10.198(3)
_cell_length_b 10.750(4)
_cell_length_c 11.222(4)
_cell_measurement_reflns_used 1217
_cell_measurement_temperature 293(2)
_cell_measurement_theta_max 24.53
_cell_measurement_theta_min 2.31
_cell_volume 1082.0(6)
_computing_cell_refinement SMART
_computing_data_collection 'SMART (Bruker, 1997)'
_computing_data_reduction 'SAINT (Bruker, 1997)'
_computing_molecular_graphics 'SHELXTL (Bruker, 1997)'
_computing_publication_material SHELXTL
_computing_structure_refinement 'SHELXL97 (Sheldrick, 1997)'
_computing_structure_solution 'SHELXS97 (Sheldrick, 1997)'
_diffrn_ambient_temperature 293(2)
_diffrn_measured_fraction_theta_full 0.995
_diffrn_measured_fraction_theta_max 0.995
_diffrn_measurement_device_type 'Bruker SMART CCD area-detector'
_diffrn_measurement_method '\f and \w'
_diffrn_radiation_monochromator graphite
_diffrn_radiation_source 'fine-focus sealed tube'
_diffrn_radiation_type 'Mo K\a'
_diffrn_radiation_wavelength 0.71073
_diffrn_reflns_av_R_equivalents 0.0241
_diffrn_reflns_av_sigmaI/netI 0.0565
_diffrn_reflns_limit_h_max 8
_diffrn_reflns_limit_h_min -12
_diffrn_reflns_limit_k_max 11
_diffrn_reflns_limit_k_min -12
_diffrn_reflns_limit_l_max 13
_diffrn_reflns_limit_l_min -13
_diffrn_reflns_number 5531
_diffrn_reflns_theta_full 25.01
_diffrn_reflns_theta_max 25.01
_diffrn_reflns_theta_min 1.96
_diffrn_standards_number 0
_exptl_absorpt_coefficient_mu 0.073
_exptl_absorpt_correction_T_max 0.992
_exptl_absorpt_correction_T_min 0.983
_exptl_absorpt_correction_type multi-scan
_exptl_absorpt_process_details '(SADABS; Sheldrick, 1996)'
_exptl_crystal_colour colourless
_exptl_crystal_density_diffrn 1.254
_exptl_crystal_density_method 'not measured'
_exptl_crystal_description plate
_exptl_crystal_F_000 428
_exptl_crystal_size_max 0.24
_exptl_crystal_size_mid 0.20
_exptl_crystal_size_min 0.18
_refine_diff_density_max 0.203
_refine_diff_density_min -0.261
_refine_ls_extinction_coef 0
_refine_ls_extinction_method none
_refine_ls_goodness_of_fit_ref 0.958
_refine_ls_hydrogen_treatment constr
_refine_ls_matrix_type full
_refine_ls_number_parameters 289
_refine_ls_number_reflns 3816
_refine_ls_number_restraints 0
_refine_ls_restrained_S_all 0.958
_refine_ls_R_factor_all 0.1110
_refine_ls_R_factor_gt 0.0498
_refine_ls_shift/su_max 0.000
_refine_ls_shift/su_mean 0.000
_refine_ls_structure_factor_coef Fsqd
_refine_ls_weighting_details 'w=1/[\s^2^(Fo^2^)+(0.0773P)^2^] where P=(Fo^2^+2Fc^2^)/3'
_refine_ls_weighting_scheme calc
_refine_ls_wR_factor_gt 0.1181
_refine_ls_wR_factor_ref 0.1521
_reflns_number_gt 2002
_reflns_number_total 3816
_reflns_threshold_expression I>2\s(I)
_cod_data_source_file cv2041.cif
_cod_data_source_block I
_cod_depositor_comments
;
The following automatic conversions were performed:
'_symmetry_cell_setting' value 'Triclinic' changed to 'triclinic'
according to '/home/saulius/struct/CIF-dictionaries/cif_core.dic'
dictionary named 'cif_core.dic' version 2.4.1 from 2010-06-29.

Automatic conversion script
Id: cif_fix_enum 1527 2010-12-29 10:47:43Z saulius 

The following automatic conversions were performed:

'_symmetry_cell_setting' value 'Triclinic' changed to 'triclinic'
according to /home/saulius/struct/CIF-dictionaries/cif_core.dic
dictionary named 'cif_core.dic' version 2.4.1 from 2010-06-29.

Automatic conversion script
Id: cif_fix_values 1715 2011-07-08 13:25:40Z adriana 
;
_cod_database_code 2208861
_cod_database_fobs_code 2208861

loop_
_symmetry_equiv_pos_as_xyz
'x, y, z'
'-x, -y, -z'

loop_
_atom_site_type_symbol
_atom_site_label
_atom_site_fract_x
_atom_site_fract_y
_atom_site_fract_z
_atom_site_U_iso_or_equiv
_atom_site_adp_type
_atom_site_calc_flag
_atom_site_refinement_flags
_atom_site_occupancy
N N1 0.5529(2) 0.45393(18) 0.4827(2) 0.0558(6) Uani d . 1
N N2 0.5184(3) 0.56270(19) 0.9608(2) 0.0755(7) Uani d . 1
C C1 0.8560(2) 0.3730(2) 0.5626(2) 0.0436(6) Uani d . 1
C C2 0.8144(3) 0.4286(2) 0.6755(2) 0.0566(7) Uani d . 1
H H2 0.7385 0.4837 0.6914 0.068 Uiso calc R 1
C C3 0.8828(3) 0.4030(3) 0.7594(3) 0.0669(8) Uani d . 1
H H3 0.8547 0.4423 0.8305 0.080 Uiso calc R 1
C C4 0.9962(3) 0.3175(3) 0.7407(3) 0.0688(8) Uani d . 1
H H4 1.0416 0.3000 0.7996 0.083 Uiso calc R 1
C C5 1.0385(3) 0.2614(3) 0.6373(3) 0.0618(7) Uani d . 1
H H5 1.1126 0.2045 0.6264 0.074 Uiso calc R 1
C C6 0.9727(2) 0.2869(2) 0.5441(2) 0.0461(6) Uani d . 1
C C7 1.0170(2) 0.2309(2) 0.4369(2) 0.0536(7) Uani d . 1
H H7 1.0898 0.1727 0.4275 0.064 Uiso calc R 1
C C8 0.9571(2) 0.2580(2) 0.3425(2) 0.0476(6) Uani d . 1
C C9 1.0087(3) 0.2039(3) 0.2292(3) 0.0668(8) Uani d . 1
H H9 1.0818 0.1461 0.2201 0.080 Uiso calc R 1
C C10 0.9553(3) 0.2338(3) 0.1352(3) 0.0811(9) Uani d . 1
H H10 0.9920 0.1981 0.0614 0.097 Uiso calc R 1
C C11 0.8431(3) 0.3197(3) 0.1489(3) 0.0786(9) Uani d . 1
H H11 0.8071 0.3414 0.0827 0.094 Uiso calc R 1
C C12 0.7869(3) 0.3710(3) 0.2566(3) 0.0623(7) Uani d . 1
H H12 0.7116 0.4261 0.2640 0.075 Uiso calc R 1
C C13 0.8402(2) 0.3427(2) 0.3590(2) 0.0437(6) Uani d . 1
C C14 0.7884(2) 0.3965(2) 0.4721(2) 0.0401(5) Uani d . 1
C C15 0.6632(2) 0.4782(2) 0.4991(2) 0.0495(6) Uani d . 1
H H15 0.6655 0.5505 0.5294 0.059 Uiso calc R 1
C C16 0.6383(2) 0.8385(2) 1.0225(2) 0.0408(6) Uani d . 1
C C17 0.6309(2) 0.7771(2) 1.1543(2) 0.0551(7) Uani d . 1
H H17 0.5974 0.6915 1.1930 0.066 Uiso calc R 1
C C18 0.6715(3) 0.8410(3) 1.2241(3) 0.0672(8) Uani d . 1
H H18 0.6653 0.7984 1.3098 0.081 Uiso calc R 1
C C19 0.7228(3) 0.9700(3) 1.1695(3) 0.0701(8) Uani d . 1
H H19 0.7512 1.0122 1.2182 0.084 Uiso calc R 1
C C20 0.7308(2) 1.0324(2) 1.0462(3) 0.0587(7) Uani d . 1
H H20 0.7643 1.1183 1.0109 0.070 Uiso calc R 1
C C21 0.6893(2) 0.9705(2) 0.9686(2) 0.0406(5) Uani d . 1
C C22 0.6973(2) 1.0345(2) 0.8409(2) 0.0437(6) Uani d . 1
H H22 0.7287 1.1209 0.8065 0.052 Uiso calc R 1
C C23 0.6602(2) 0.9739(2) 0.7627(2) 0.0392(5) Uani d . 1
C C24 0.6743(2) 1.0406(2) 0.6305(2) 0.0510(6) Uani d . 1
H H24 0.7071 1.1266 0.5965 0.061 Uiso calc R 1
C C25 0.6407(2) 0.9812(3) 0.5534(2) 0.0570(7) Uani d . 1
H H25 0.6533 1.0255 0.4663 0.068 Uiso calc R 1
C C26 0.5869(2) 0.8523(3) 0.6051(2) 0.0566(7) Uani d . 1
H H26 0.5610 0.8129 0.5527 0.068 Uiso calc R 1
C C27 0.5721(2) 0.7846(2) 0.7303(2) 0.0482(6) Uani d . 1
H H27 0.5365 0.6994 0.7619 0.058 Uiso calc R 1
C C28 0.6100(2) 0.8414(2) 0.8147(2) 0.0376(5) Uani d . 1
C C29 0.5997(2) 0.7742(2) 0.9453(2) 0.0411(6) Uani d . 1
C C30 0.5536(3) 0.6390(3) 1.0032(3) 0.0796(9) Uani d . 1
H H30 0.5513 0.6061 1.0893 0.095 Uiso calc R 1

loop_
_atom_site_aniso_label
_atom_site_aniso_U_11
_atom_site_aniso_U_22
_atom_site_aniso_U_33
_atom_site_aniso_U_12
_atom_site_aniso_U_13
_atom_site_aniso_U_23
N1 0.0438(12) 0.0495(13) 0.0760(14) 0.0133(9) -0.0254(11) -0.0205(10)
N2 0.116(2) 0.0378(13) 0.0689(16) -0.0181(13) -0.0383(14) -0.0019(11)
C1 0.0366(13) 0.0431(14) 0.0461(14) -0.0012(10) -0.0131(11) -0.0088(11)
C2 0.0535(16) 0.0608(17) 0.0523(15) 0.0056(12) -0.0168(13) -0.0181(13)
C3 0.0714(19) 0.080(2) 0.0504(16) -0.0025(16) -0.0227(15) -0.0204(14)
C4 0.0652(19) 0.089(2) 0.0572(18) -0.0019(16) -0.0345(15) -0.0100(16)
C5 0.0462(15) 0.0770(19) 0.0636(17) 0.0043(13) -0.0263(14) -0.0142(15)
C6 0.0354(13) 0.0528(15) 0.0467(14) -0.0002(11) -0.0147(11) -0.0100(12)
C7 0.0347(13) 0.0620(17) 0.0642(17) 0.0121(12) -0.0195(13) -0.0196(13)
C8 0.0326(13) 0.0542(15) 0.0542(15) 0.0021(11) -0.0139(12) -0.0177(12)
C9 0.0463(15) 0.090(2) 0.0734(19) 0.0174(14) -0.0212(15) -0.0448(16)
C10 0.0654(19) 0.121(3) 0.068(2) 0.0109(18) -0.0230(17) -0.0520(18)
C11 0.070(2) 0.117(3) 0.0608(18) 0.0207(18) -0.0332(16) -0.0364(18)
C12 0.0547(16) 0.079(2) 0.0591(17) 0.0169(14) -0.0281(14) -0.0222(14)
C13 0.0350(13) 0.0461(14) 0.0461(14) -0.0006(10) -0.0139(11) -0.0095(11)
C14 0.0363(12) 0.0356(13) 0.0441(13) 0.0046(10) -0.0147(11) -0.0069(10)
C15 0.0474(15) 0.0407(14) 0.0576(15) 0.0071(11) -0.0194(13) -0.0130(11)
C16 0.0380(13) 0.0438(14) 0.0380(13) 0.0081(10) -0.0136(11) -0.0110(11)
C17 0.0645(17) 0.0536(16) 0.0473(15) 0.0090(12) -0.0246(13) -0.0115(12)
C18 0.0734(19) 0.087(2) 0.0477(16) 0.0135(16) -0.0307(15) -0.0211(15)
C19 0.074(2) 0.091(2) 0.0633(19) 0.0057(17) -0.0357(16) -0.0370(17)
C20 0.0614(17) 0.0600(17) 0.0617(17) -0.0009(13) -0.0239(14) -0.0286(14)
C21 0.0369(13) 0.0414(14) 0.0450(14) 0.0057(10) -0.0151(11) -0.0173(11)
C22 0.0431(14) 0.0353(13) 0.0504(14) 0.0003(10) -0.0174(12) -0.0099(11)
C23 0.0344(12) 0.0392(13) 0.0394(13) 0.0054(10) -0.0123(10) -0.0083(11)
C24 0.0500(15) 0.0474(15) 0.0471(15) 0.0015(11) -0.0183(12) -0.0008(12)
C25 0.0586(16) 0.0700(19) 0.0395(14) 0.0095(14) -0.0236(13) -0.0047(13)
C26 0.0611(17) 0.0670(19) 0.0509(16) 0.0090(13) -0.0291(13) -0.0213(14)
C27 0.0544(15) 0.0461(15) 0.0476(15) 0.0010(11) -0.0231(12) -0.0137(12)
C28 0.0334(12) 0.0379(13) 0.0420(13) 0.0053(10) -0.0142(10) -0.0140(10)
C29 0.0435(13) 0.0353(13) 0.0398(13) -0.0004(10) -0.0140(11) -0.0067(10)
C30 0.147(3) 0.0465(17) 0.0480(16) -0.0248(17) -0.0485(18) 0.0037(13)

loop_
_atom_type_symbol
_atom_type_description
_atom_type_scat_dispersion_real
_atom_type_scat_dispersion_imag
_atom_type_scat_source
C C 0.0033 0.0016
; International Tables
Vol. C, Tables 4.2.6.8 and 6.1.1.4
;
H H 0.0000 0.0000
; International Tables
Vol. C, Tables 4.2.6.8 and 6.1.1.4
;
N N 0.0061 0.0033
; International Tables
Vol. C, Tables 4.2.6.8 and 6.1.1.4
;

loop_
_geom_angle_atom_site_label_1
_geom_angle_atom_site_label_2
_geom_angle_atom_site_label_3
_geom_angle_site_symmetry_3
_geom_angle
C15 N1 N1 2_666 111.7(2)
C30 N2 N2 2_667 118.9(3)
C14 C1 C2 . 124.0(2)
C14 C1 C6 . 119.3(2)
C2 C1 C6 . 116.7(2)
C3 C2 C1 . 121.7(2)
C3 C2 H2 . 119.1
C1 C2 H2 . 119.1
C2 C3 C4 . 120.9(2)
C2 C3 H3 . 119.6
C4 C3 H3 . 119.6
C5 C4 C3 . 119.9(2)
C5 C4 H4 . 120.1
C3 C4 H4 . 120.1
C4 C5 C6 . 121.7(3)
C4 C5 H5 . 119.2
C6 C5 H5 . 119.2
C7 C6 C5 . 121.9(2)
C7 C6 C1 . 119.0(2)
C5 C6 C1 . 119.1(2)
C6 C7 C8 . 122.6(2)
C6 C7 H7 . 118.7
C8 C7 H7 . 118.7
C7 C8 C9 . 121.8(2)
C7 C8 C13 . 119.4(2)
C9 C8 C13 . 118.8(2)
C10 C9 C8 . 122.0(2)
C10 C9 H9 . 119.0
C8 C9 H9 . 119.0
C9 C10 C11 . 119.6(3)
C9 C10 H10 . 120.2
C11 C10 H10 . 120.2
C12 C11 C10 . 121.0(3)
C12 C11 H11 . 119.5
C10 C11 H11 . 119.5
C11 C12 C13 . 121.7(2)
C11 C12 H12 . 119.2
C13 C12 H12 . 119.2
C14 C13 C12 . 124.1(2)
C14 C13 C8 . 118.8(2)
C12 C13 C8 . 117.0(2)
C1 C14 C13 . 120.6(2)
C1 C14 C15 . 117.9(2)
C13 C14 C15 . 121.5(2)
N1 C15 C14 . 122.6(2)
N1 C15 H15 . 118.7
C14 C15 H15 . 118.7
C29 C16 C17 . 123.1(2)
C29 C16 C21 . 120.13(19)
C17 C16 C21 . 116.8(2)
C18 C17 C16 . 121.5(3)
C18 C17 H17 . 119.2
C16 C17 H17 . 119.2
C17 C18 C19 . 121.1(2)
C17 C18 H18 . 119.4
C19 C18 H18 . 119.4
C20 C19 C18 . 119.7(3)
C20 C19 H19 . 120.1
C18 C19 H19 . 120.1
C19 C20 C21 . 121.6(3)
C19 C20 H20 . 119.2
C21 C20 H20 . 119.2
C22 C21 C20 . 121.9(2)
C22 C21 C16 . 118.7(2)
C20 C21 C16 . 119.3(2)
C23 C22 C21 . 122.4(2)
C23 C22 H22 . 118.8
C21 C22 H22 . 118.8
C22 C23 C24 . 121.1(2)
C22 C23 C28 . 119.5(2)
C24 C23 C28 . 119.4(2)
C25 C24 C23 . 121.2(2)
C25 C24 H24 . 119.4
C23 C24 H24 . 119.4
C24 C25 C26 . 120.0(2)
C24 C25 H25 . 120.0
C26 C25 H25 . 120.0
C27 C26 C25 . 121.0(2)
C27 C26 H26 . 119.5
C25 C26 H26 . 119.5
C26 C27 C28 . 121.4(2)
C26 C27 H27 . 119.3
C28 C27 H27 . 119.3
C29 C28 C23 . 119.2(2)
C29 C28 C27 . 123.8(2)
C23 C28 C27 . 116.98(19)
C16 C29 C28 . 120.0(2)
C16 C29 C30 . 117.7(2)
C28 C29 C30 . 122.3(2)
N2 C30 C29 . 131.7(3)
N2 C30 H30 . 114.1
C29 C30 H30 . 114.1

loop_
_geom_bond_atom_site_label_1
_geom_bond_atom_site_label_2
_geom_bond_site_symmetry_2
_geom_bond_distance
N1 C15 . 1.264(3)
N1 N1 2_666 1.420(3)
N2 C30 . 1.186(3)
N2 N2 2_667 1.383(4)
C1 C14 . 1.412(3)
C1 C2 . 1.434(3)
C1 C6 . 1.441(3)
C2 C3 . 1.354(3)
C2 H2 . 0.9300
C3 C4 . 1.412(3)
C3 H3 . 0.9300
C4 C5 . 1.346(3)
C4 H4 . 0.9300
C5 C6 . 1.424(3)
C5 H5 . 0.9300
C6 C7 . 1.380(3)
C7 C8 . 1.391(3)
C7 H7 . 0.9300
C8 C9 . 1.421(3)
C8 C13 . 1.434(3)
C9 C10 . 1.338(3)
C9 H9 . 0.9300
C10 C11 . 1.408(4)
C10 H10 . 0.9300
C11 C12 . 1.352(3)
C11 H11 . 0.9300
C12 C13 . 1.422(3)
C12 H12 . 0.9300
C13 C14 . 1.417(3)
C14 C15 . 1.473(3)
C15 H15 . 0.9300
C16 C29 . 1.415(3)
C16 C17 . 1.428(3)
C16 C21 . 1.429(3)
C17 C18 . 1.355(3)
C17 H17 . 0.9300
C18 C19 . 1.400(4)
C18 H18 . 0.9300
C19 C20 . 1.345(3)
C19 H19 . 0.9300
C20 C21 . 1.420(3)
C20 H20 . 0.9300
C21 C22 . 1.392(3)
C22 C23 . 1.392(3)
C22 H22 . 0.9300
C23 C24 . 1.423(3)
C23 C28 . 1.431(3)
C24 C25 . 1.352(3)
C24 H24 . 0.9300
C25 C26 . 1.405(3)
C25 H25 . 0.9300
C26 C27 . 1.356(3)
C26 H26 . 0.9300
C27 C28 . 1.431(3)
C27 H27 . 0.9300
C28 C29 . 1.421(3)
C29 C30 . 1.451(3)
C30 H30 . 0.9300

loop_
_geom_torsion_atom_site_label_1
_geom_torsion_atom_site_label_2
_geom_torsion_atom_site_label_3
_geom_torsion_atom_site_label_4
_geom_torsion_site_symmetry_1
_geom_torsion
C14 C1 C2 C3 . 180.0(2)
C6 C1 C2 C3 . 1.0(3)
C1 C2 C3 C4 . -1.5(4)
C2 C3 C4 C5 . 0.7(4)
C3 C4 C5 C6 . 0.7(4)
C4 C5 C6 C7 . 179.1(2)
C4 C5 C6 C1 . -1.2(4)
C14 C1 C6 C7 . 1.0(3)
C2 C1 C6 C7 . -179.9(2)
C14 C1 C6 C5 . -178.7(2)
C2 C1 C6 C5 . 0.4(3)
C5 C6 C7 C8 . -177.8(2)
C1 C6 C7 C8 . 2.5(3)
C6 C7 C8 C9 . 177.0(2)
C6 C7 C8 C13 . -2.9(3)
C7 C8 C9 C10 . -177.3(2)
C13 C8 C9 C10 . 2.7(4)
C8 C9 C10 C11 . -1.0(4)
C9 C10 C11 C12 . -1.0(5)
C10 C11 C12 C13 . 1.3(4)
C11 C12 C13 C14 . 178.1(2)
C11 C12 C13 C8 . 0.4(4)
C7 C8 C13 C14 . -0.2(3)
C9 C8 C13 C14 . 179.9(2)
C7 C8 C13 C12 . 177.6(2)
C9 C8 C13 C12 . -2.3(3)
C2 C1 C14 C13 . 177.0(2)
C6 C1 C14 C13 . -4.0(3)
C2 C1 C14 C15 . -3.0(3)
C6 C1 C14 C15 . 176.0(2)
C12 C13 C14 C1 . -174.0(2)
C8 C13 C14 C1 . 3.6(3)
C12 C13 C14 C15 . 5.9(3)
C8 C13 C14 C15 . -176.4(2)
N1 N1 C15 C14 2_666 179.3(2)
C1 C14 C15 N1 . -140.0(2)
C13 C14 C15 N1 . 40.0(3)
C29 C16 C17 C18 . 178.6(2)
C21 C16 C17 C18 . -0.6(3)
C16 C17 C18 C19 . -0.1(4)
C17 C18 C19 C20 . 0.6(4)
C18 C19 C20 C21 . -0.5(4)
C19 C20 C21 C22 . -179.9(2)
C19 C20 C21 C16 . -0.2(3)
C29 C16 C21 C22 . 1.2(3)
C17 C16 C21 C22 . -179.54(18)
C29 C16 C21 C20 . -178.49(19)
C17 C16 C21 C20 . 0.8(3)
C20 C21 C22 C23 . 178.44(19)
C16 C21 C22 C23 . -1.3(3)
C21 C22 C23 C24 . -177.80(19)
C21 C22 C23 C28 . 0.8(3)
C22 C23 C24 C25 . 178.8(2)
C28 C23 C24 C25 . 0.2(3)
C23 C24 C25 C26 . 1.9(3)
C24 C25 C26 C27 . -2.1(3)
C25 C26 C27 C28 . 0.2(3)
C22 C23 C28 C29 . -0.3(3)
C24 C23 C28 C29 . 178.33(19)
C22 C23 C28 C27 . 179.43(19)
C24 C23 C28 C27 . -2.0(3)
C26 C27 C28 C29 . -178.5(2)
C26 C27 C28 C23 . 1.8(3)
C17 C16 C29 C28 . -179.94(19)
C21 C16 C29 C28 . -0.7(3)
C17 C16 C29 C30 . -1.4(3)
C21 C16 C29 C30 . 177.8(2)
C23 C28 C29 C16 . 0.3(3)
C27 C28 C29 C16 . -179.42(18)
C23 C28 C29 C30 . -178.2(2)
C27 C28 C29 C30 . 2.1(3)
N2 N2 C30 C29 2_667 178.9(3)
C16 C29 C30 N2 . -178.5(3)
C28 C29 C30 N2 . 0.0(5)
